data_7107812
loop_
_publ_author_name
'Pospiech, Steffen'
'Brough, Sarah'
'Bolte, Michael'
'Lerner, Hans-Wolfram'
'Bettinger, Holger F.'
'Wagner, Matthias'

_publ_section_title
;
 An inorganic propellane with central B--B bond
;
_journal_coden_ASTM CHCOFS
_journal_issue 47
_journal_name_full
;
 Chemical Communications (Cambridge, United Kingdom)
;
_journal_page_first 5886
_journal_page_last 5888
_journal_paper_doi 10.1039/c2cc32256k
_journal_volume 48
_journal_year 2012
_chemical_formula_moiety 'C6 H10 N2 S'
_chemical_formula_sum 'C6 H10 N2 S'
_chemical_formula_weight 142.22
_space_group_IT_number 14
_symmetry_cell_setting monoclinic
_symmetry_space_group_name_Hall '-P 2ybc'
_symmetry_space_group_name_H-M 'P 1 21/c 1'
_atom_sites_solution_hydrogens geom
_atom_sites_solution_primary direct
_atom_sites_solution_secondary difmap
_audit_creation_method SHELXL-97
_cell_angle_alpha 90.00
_cell_angle_beta 94.236(7)
_cell_angle_gamma 90.00
_cell_formula_units_Z 8
_cell_length_a 10.5400(8)
_cell_length_b 10.0952(6)
_cell_length_c 14.5231(13)
_cell_measurement_reflns_used 10331
_cell_measurement_temperature 173(2)
_cell_measurement_theta_max 25.9
_cell_measurement_theta_min 3.5
_cell_volume 1541.1(2)
_computing_cell_refinement 'X-Area (Stoe & Cie, 2001)'
_computing_data_collection 'X-Area (Stoe & Cie, 2001)'
_computing_data_reduction 'X-Area (Stoe & Cie, 2001)'
_computing_molecular_graphics 'XP (Sheldrick, 2008)'
_computing_publication_material SHELXL97
_computing_structure_refinement 'SHELXL97 (Sheldrick, 2008) '
_computing_structure_solution 'SHELXS97 (Sheldrick, 2008) '
_diffrn_ambient_temperature 173(2)
_diffrn_measured_fraction_theta_full 0.995
_diffrn_measured_fraction_theta_max 0.991
_diffrn_measurement_device_type 'STOE IPDS II two-circle-diffractometer'
_diffrn_measurement_method \w
_diffrn_radiation_monochromator graphite
_diffrn_radiation_source 'fine-focus sealed tube'
_diffrn_radiation_type MoK\a
_diffrn_radiation_wavelength 0.71073
_diffrn_reflns_av_R_equivalents 0.0473
_diffrn_reflns_av_sigmaI/netI 0.0346
_diffrn_reflns_limit_h_max 12
_diffrn_reflns_limit_h_min -12
_diffrn_reflns_limit_k_max 12
_diffrn_reflns_limit_k_min -12
_diffrn_reflns_limit_l_max 13
_diffrn_reflns_limit_l_min -17
_diffrn_reflns_number 10324
_diffrn_reflns_theta_full 25.00
_diffrn_reflns_theta_max 25.59
_diffrn_reflns_theta_min 3.46
_diffrn_standards_number 0
_exptl_absorpt_coefficient_mu 0.336
_exptl_absorpt_correction_T_max 0.9390
_exptl_absorpt_correction_T_min 0.9002
_exptl_absorpt_correction_type multi-scan
_exptl_absorpt_process_details 'MULABS (Spek, 2003; Blessing, 1995)'
_exptl_crystal_colour 'light brown'
_exptl_crystal_density_diffrn 1.226
_exptl_crystal_density_method 'not measured'
_exptl_crystal_description needle
_exptl_crystal_F_000 608
_exptl_crystal_size_max 0.32
_exptl_crystal_size_mid 0.21
_exptl_crystal_size_min 0.19
_refine_diff_density_max 0.265
_refine_diff_density_min -0.274
_refine_diff_density_rms 0.047
_refine_ls_extinction_coef 0.0094(18)
_refine_ls_extinction_expression Fc^*^=kFc[1+0.001xFc^2^\l^3^/sin(2\q)]^-1/4^
_refine_ls_extinction_method SHELXL
_refine_ls_goodness_of_fit_ref 1.051
_refine_ls_hydrogen_treatment mixed
_refine_ls_matrix_type full
_refine_ls_number_parameters 172
_refine_ls_number_reflns 2880
_refine_ls_number_restraints 0
_refine_ls_restrained_S_all 1.051
_refine_ls_R_factor_all 0.0437
_refine_ls_R_factor_gt 0.0342
_refine_ls_shift/su_max 0.001
_refine_ls_shift/su_mean 0.000
_refine_ls_structure_factor_coef Fsqd
_refine_ls_weighting_details 'calc w=1/[\s^2^(Fo^2^)+(0.0556P)^2^+0.1290P] where P=(Fo^2^+2Fc^2^)/3'
_refine_ls_weighting_scheme calc
_refine_ls_wR_factor_gt 0.0881
_refine_ls_wR_factor_ref 0.0919
_reflns_number_gt 2406
_reflns_number_total 2880
_reflns_threshold_expression I>2\s(I)
_cod_data_source_file c2cc32256k.txt
_cod_data_source_block wa1320
_cod_original_sg_symbol_H-M P21/c
_cod_database_code 7107812

loop_
_symmetry_equiv_pos_as_xyz
'x, y, z'
'-x, y+1/2, -z+1/2'
'-x, -y, -z'
'x, -y-1/2, z-1/2'

loop_
_atom_site_label
_atom_site_type_symbol
_atom_site_fract_x
_atom_site_fract_y
_atom_site_fract_z
_atom_site_U_iso_or_equiv
_atom_site_adp_type
_atom_site_occupancy
_atom_site_symmetry_multiplicity
_atom_site_calc_flag
_atom_site_refinement_flags
S1 S 0.33594(4) 0.13532(4) 0.03475(3) 0.03018(15) Uani 1 1 d .
N1 N 0.59498(13) 0.15591(14) 0.04897(11) 0.0297(3) Uani 1 1 d .
H1 H 0.6086(19) 0.083(2) 0.0234(15) 0.035(5) Uiso 1 1 d .
N2 N 0.50300(12) 0.31051(14) 0.12148(11) 0.0304(3) Uani 1 1 d .
C1 C 0.47978(14) 0.20147(15) 0.06940(12) 0.0247(3) Uani 1 1 d .
C2 C 0.63355(16) 0.33183(18) 0.13347(15) 0.0392(5) Uani 1 1 d .
H2 H 0.6749 0.4021 0.1673 0.047 Uiso 1 1 calc R
C3 C 0.69016(15) 0.23550(17) 0.08868(15) 0.0367(4) Uani 1 1 d .
H3 H 0.7791 0.2240 0.0849 0.044 Uiso 1 1 calc R
C4 C 0.40535(17) 0.39457(19) 0.15967(15) 0.0388(4) Uani 1 1 d .
H4 H 0.3215 0.3489 0.1482 0.047 Uiso 1 1 calc R
C5 C 0.4316(3) 0.4090(4) 0.2628(2) 0.0793(9) Uani 1 1 d .
H5A H 0.4347 0.3211 0.2915 0.119 Uiso 1 1 calc R
H5B H 0.3637 0.4613 0.2877 0.119 Uiso 1 1 calc R
H5C H 0.5133 0.4539 0.2760 0.119 Uiso 1 1 calc R
C6 C 0.3973(3) 0.5248(3) 0.1097(3) 0.0871(10) Uani 1 1 d .
H6A H 0.3798 0.5090 0.0434 0.131 Uiso 1 1 calc R
H6B H 0.4782 0.5722 0.1204 0.131 Uiso 1 1 calc R
H6C H 0.3286 0.5781 0.1326 0.131 Uiso 1 1 calc R
S1A S 1.04681(4) 0.34686(4) 0.10695(3) 0.03212(15) Uani 1 1 d .
N1A N 0.88395(13) 0.55869(14) 0.09781(11) 0.0277(3) Uani 1 1 d .
H1A H 0.8942(18) 0.5727(19) 0.0422(16) 0.031(5) Uiso 1 1 d .
N2A N 0.90897(12) 0.47179(13) 0.23382(9) 0.0237(3) Uani 1 1 d .
C1A C 0.94557(14) 0.46073(16) 0.14638(11) 0.0245(3) Uani 1 1 d .
C2A C 0.82640(14) 0.57877(15) 0.23923(12) 0.0258(3) Uani 1 1 d .
H2A H 0.7882 0.6085 0.2927 0.031 Uiso 1 1 calc R
C3A C 0.81116(15) 0.63197(16) 0.15415(13) 0.0282(4) Uani 1 1 d .
H3A H 0.7598 0.7063 0.1363 0.034 Uiso 1 1 calc R
C4A C 0.95697(16) 0.38723(17) 0.31173(12) 0.0297(4) Uani 1 1 d .
H4A H 1.0046 0.3119 0.2858 0.036 Uiso 1 1 calc R
C5A C 1.0495(2) 0.4650(2) 0.37483(18) 0.0627(7) Uani 1 1 d .
H5A1 H 1.1181 0.4992 0.3394 0.094 Uiso 1 1 calc R
H5A2 H 1.0855 0.4072 0.4243 0.094 Uiso 1 1 calc R
H5A3 H 1.0051 0.5392 0.4018 0.094 Uiso 1 1 calc R
C6A C 0.8488(2) 0.3298(3) 0.3610(2) 0.0649(7) Uani 1 1 d .
H6A1 H 0.7924 0.2797 0.3170 0.097 Uiso 1 1 calc R
H6A2 H 0.8008 0.4016 0.3876 0.097 Uiso 1 1 calc R
H6A3 H 0.8827 0.2706 0.4103 0.097 Uiso 1 1 calc R

loop_
_atom_site_aniso_label
_atom_site_aniso_U_11
_atom_site_aniso_U_22
_atom_site_aniso_U_33
_atom_site_aniso_U_23
_atom_site_aniso_U_13
_atom_site_aniso_U_12
S1 0.0231(2) 0.0299(2) 0.0371(3) -0.00929(17) -0.00068(16) -0.00157(15)
N1 0.0255(7) 0.0238(7) 0.0399(9) -0.0069(6) 0.0028(6) 0.0011(5)
N2 0.0237(7) 0.0259(7) 0.0410(9) -0.0086(6) -0.0007(6) 0.0002(5)
C1 0.0248(7) 0.0215(8) 0.0276(9) -0.0005(6) 0.0001(6) 0.0016(6)
C2 0.0261(8) 0.0321(9) 0.0584(13) -0.0126(9) -0.0047(8) -0.0040(7)
C3 0.0233(8) 0.0313(9) 0.0550(12) -0.0058(8) -0.0011(7) -0.0010(7)
C4 0.0306(8) 0.0339(9) 0.0522(12) -0.0182(9) 0.0054(8) 0.0016(7)
C5 0.0653(16) 0.119(3) 0.0552(16) -0.0314(17) 0.0123(13) 0.0096(16)
C6 0.0862(19) 0.0538(15) 0.126(3) 0.0134(17) 0.0377(18) 0.0399(15)
S1A 0.0336(2) 0.0337(3) 0.0298(3) 0.00559(17) 0.00767(17) 0.00973(17)
N1A 0.0295(7) 0.0284(7) 0.0254(8) 0.0060(6) 0.0025(6) 0.0024(5)
N2A 0.0242(6) 0.0224(6) 0.0242(7) 0.0004(5) -0.0002(5) 0.0011(5)
C1A 0.0231(7) 0.0246(8) 0.0256(8) 0.0033(6) 0.0008(6) -0.0034(6)
C2A 0.0267(7) 0.0209(8) 0.0294(9) -0.0033(6) 0.0002(6) 0.0004(6)
C3A 0.0278(8) 0.0218(8) 0.0348(9) 0.0011(7) 0.0001(7) 0.0008(6)
C4A 0.0341(8) 0.0307(8) 0.0240(8) 0.0042(7) -0.0005(6) 0.0078(7)
C5A 0.0738(16) 0.0551(14) 0.0532(15) -0.0061(11) -0.0359(12) 0.0088(12)
C6A 0.0534(13) 0.0746(17) 0.0680(17) 0.0455(14) 0.0128(11) 0.0073(12)

loop_
_atom_type_symbol
_atom_type_description
_atom_type_scat_dispersion_real
_atom_type_scat_dispersion_imag
_atom_type_scat_source
C C 0.0033 0.0016 'International Tables Vol C Tables 4.2.6.8 and 6.1.1.4'
H H 0.0000 0.0000 'International Tables Vol C Tables 4.2.6.8 and 6.1.1.4'
N N 0.0061 0.0033 'International Tables Vol C Tables 4.2.6.8 and 6.1.1.4'
S S 0.1246 0.1234 'International Tables Vol C Tables 4.2.6.8 and 6.1.1.4'

loop_
_geom_angle_atom_site_label_1
_geom_angle_atom_site_label_2
_geom_angle_atom_site_label_3
_geom_angle
C1 N1 C3 110.35(14)
C1 N1 H1 125.4(14)
C3 N1 H1 123.5(13)
C1 N2 C2 109.49(14)
C1 N2 C4 125.36(13)
C2 N2 C4 125.15(15)
N2 C1 N1 105.80(13)
N2 C1 S1 127.48(12)
N1 C1 S1 126.72(13)
C3 C2 N2 107.45(15)
C3 C2 H2 126.3
N2 C2 H2 126.3
C2 C3 N1 106.91(14)
C2 C3 H3 126.5
N1 C3 H3 126.5
N2 C4 C6 109.78(18)
N2 C4 C5 110.31(18)
C6 C4 C5 113.3(2)
N2 C4 H4 107.8
C6 C4 H4 107.8
C5 C4 H4 107.8
C4 C5 H5A 109.5
C4 C5 H5B 109.5
H5A C5 H5B 109.5
C4 C5 H5C 109.5
H5A C5 H5C 109.5
H5B C5 H5C 109.5
C4 C6 H6A 109.5
C4 C6 H6B 109.5
H6A C6 H6B 109.5
C4 C6 H6C 109.5
H6A C6 H6C 109.5
H6B C6 H6C 109.5
C1A N1A C3A 110.47(15)
C1A N1A H1A 122.4(14)
C3A N1A H1A 127.0(14)
C1A N2A C2A 109.76(13)
C1A N2A C4A 124.32(13)
C2A N2A C4A 125.82(14)
N1A C1A N2A 105.59(14)
N1A C1A S1A 127.52(13)
N2A C1A S1A 126.88(12)
C3A C2A N2A 106.88(15)
C3A C2A H2A 126.6
N2A C2A H2A 126.6
C2A C3A N1A 107.28(14)
C2A C3A H3A 126.4
N1A C3A H3A 126.4
N2A C4A C6A 110.96(14)
N2A C4A C5A 109.51(15)
C6A C4A C5A 113.0(2)
N2A C4A H4A 107.7
C6A C4A H4A 107.7
C5A C4A H4A 107.7
C4A C5A H5A1 109.5
C4A C5A H5A2 109.5
H5A1 C5A H5A2 109.5
C4A C5A H5A3 109.5
H5A1 C5A H5A3 109.5
H5A2 C5A H5A3 109.5
C4A C6A H6A1 109.5
C4A C6A H6A2 109.5
H6A1 C6A H6A2 109.5
C4A C6A H6A3 109.5
H6A1 C6A H6A3 109.5
H6A2 C6A H6A3 109.5

loop_
_geom_bond_atom_site_label_1
_geom_bond_atom_site_label_2
_geom_bond_distance
S1 C1 1.6984(15)
N1 C1 1.352(2)
N1 C3 1.378(2)
N1 H1 0.84(2)
N2 C1 1.348(2)
N2 C2 1.391(2)
N2 C4 1.474(2)
C2 C3 1.335(3)
C2 H2 0.9500
C3 H3 0.9500
C4 C6 1.501(3)
C4 C5 1.509(3)
C4 H4 1.0000
C5 H5A 0.9800
C5 H5B 0.9800
C5 H5C 0.9800
C6 H6A 0.9800
C6 H6B 0.9800
C6 H6C 0.9800
S1A C1A 1.6965(17)
N1A C1A 1.353(2)
N1A C3A 1.378(2)
N1A H1A 0.83(2)
N2A C1A 1.359(2)
N2A C2A 1.393(2)
N2A C4A 1.477(2)
C2A C3A 1.346(2)
C2A H2A 0.9500
C3A H3A 0.9500
C4A C6A 1.506(3)
C4A C5A 1.509(3)
C4A H4A 1.0000
C5A H5A1 0.9800
C5A H5A2 0.9800
C5A H5A3 0.9800
C6A H6A1 0.9800
C6A H6A2 0.9800
C6A H6A3 0.9800

loop_
_geom_hbond_atom_site_label_D
_geom_hbond_atom_site_label_H
_geom_hbond_atom_site_label_A
_geom_hbond_distance_DH
_geom_hbond_distance_HA
_geom_hbond_distance_DA
_geom_hbond_angle_DHA
_geom_hbond_site_symmetry_A
N1 H1 S1 0.84(2) 2.44(2) 3.2838(15) 173.3(19) 3_655
N1A H1A S1A 0.83(2) 2.44(2) 3.2566(16) 167.5(18) 3_765

loop_
_geom_torsion_atom_site_label_1
_geom_torsion_atom_site_label_2
_geom_torsion_atom_site_label_3
_geom_torsion_atom_site_label_4
_geom_torsion
C2 N2 C1 N1 -0.2(2)
C4 N2 C1 N1 179.59(17)
C2 N2 C1 S1 -179.39(15)
C4 N2 C1 S1 0.4(3)
C3 N1 C1 N2 0.5(2)
C3 N1 C1 S1 179.61(14)
C1 N2 C2 C3 -0.1(2)
C4 N2 C2 C3 -179.89(18)
N2 C2 C3 N1 0.3(2)
C1 N1 C3 C2 -0.5(2)
C1 N2 C4 C6 -108.7(2)
C2 N2 C4 C6 71.1(3)
C1 N2 C4 C5 125.8(2)
C2 N2 C4 C5 -54.4(3)
C3A N1A C1A N2A 1.01(17)
C3A N1A C1A S1A -179.32(12)
C2A N2A C1A N1A -1.16(17)
C4A N2A C1A N1A -177.66(14)
C2A N2A C1A S1A 179.16(11)
C4A N2A C1A S1A 2.7(2)
C1A N2A C2A C3A 0.90(17)
C4A N2A C2A C3A 177.33(14)
N2A C2A C3A N1A -0.26(17)
C1A N1A C3A C2A -0.47(18)
C1A N2A C4A C6A -129.2(2)
C2A N2A C4A C6A 54.9(2)
C1A N2A C4A C5A 105.4(2)
C2A N2A C4A C5A -70.5(2)
